data_2228339
loop_
_publ_author_name
'Fun, Hoong-Kun'
'Goh, Jia Hao'
Nithinchandra
'Kalluraya, B.'

_publ_section_title
;
 2,5-Bis(4-methoxyphenyl)-1,3,4-oxadiazole
;
_journal_coeditor_code HB5714
_journal_issue 12
_journal_name_full 'Acta Crystallographica Section E'
_journal_page_first o3072
_journal_paper_doi 10.1107/S1600536810044405
_journal_volume 66
_journal_year 2010
_chemical_formula_iupac 'C16 H14 N2 O3'
_chemical_formula_moiety 'C16 H14 N2 O3'
_chemical_formula_sum 'C16 H14 N2 O3'
_chemical_formula_weight 282.29
_chemical_name_systematic
;
2,5-Bis(4-methoxyphenyl)-1,3,4-oxadiazole
;
_space_group_IT_number 14
_symmetry_cell_setting monoclinic
_symmetry_space_group_name_Hall '-P 2ybc'
_symmetry_space_group_name_H-M 'P 1 21/c 1'
_atom_sites_solution_hydrogens geom
_atom_sites_solution_primary direct
_atom_sites_solution_secondary difmap
_audit_creation_method SHELXL-97
_cell_angle_alpha 90.00
_cell_angle_beta 115.4340(10)
_cell_angle_gamma 90.00
_cell_formula_units_Z 4
_cell_length_a 10.7525(2)
_cell_length_b 11.8973(2)
_cell_length_c 11.6340(2)
_cell_measurement_reflns_used 5014
_cell_measurement_temperature 100.00(10)
_cell_measurement_theta_max 32.17
_cell_measurement_theta_min 2.59
_cell_volume 1344.04(4)
_computing_cell_refinement 'SAINT (Bruker, 2009)'
_computing_data_collection 'APEX2 (Bruker, 2009)'
_computing_data_reduction 'SAINT (Bruker, 2009)'
_computing_molecular_graphics 'SHELXTL (Sheldrick, 2008)'
_computing_publication_material
;
SHELXTL (Sheldrick, 2008) and PLATON (Spek, 2009)
;
_computing_structure_refinement 'SHELXTL (Sheldrick, 2008)'
_computing_structure_solution 'SHELXTL (Sheldrick, 2008)'
_diffrn_ambient_temperature 100.00(10)
_diffrn_measured_fraction_theta_full 0.995
_diffrn_measured_fraction_theta_max 0.995
_diffrn_measurement_device_type 'Bruker SMART APEXII CCD'
_diffrn_measurement_method '\f and \w'
_diffrn_radiation_monochromator graphite
_diffrn_radiation_source 'fine-focus sealed tube'
_diffrn_radiation_type MoK\a
_diffrn_radiation_wavelength 0.71073
_diffrn_reflns_av_R_equivalents 0.0274
_diffrn_reflns_av_sigmaI/netI 0.0256
_diffrn_reflns_limit_h_max 15
_diffrn_reflns_limit_h_min -16
_diffrn_reflns_limit_k_max 17
_diffrn_reflns_limit_k_min -17
_diffrn_reflns_limit_l_max 17
_diffrn_reflns_limit_l_min -14
_diffrn_reflns_number 17061
_diffrn_reflns_theta_full 32.27
_diffrn_reflns_theta_max 32.27
_diffrn_reflns_theta_min 2.59
_diffrn_standards_number 0
_exptl_absorpt_coefficient_mu 0.098
_exptl_absorpt_correction_T_max 0.9917
_exptl_absorpt_correction_T_min 0.9501
_exptl_absorpt_correction_type multi-scan
_exptl_absorpt_process_details '(<i>SADABS</i>; Bruker, 2009)'
_exptl_crystal_colour yellow
_exptl_crystal_density_diffrn 1.395
_exptl_crystal_density_method 'not measured'
_exptl_crystal_description block
_exptl_crystal_F_000 592
_exptl_crystal_size_max 0.528
_exptl_crystal_size_mid 0.492
_exptl_crystal_size_min 0.085
_refine_diff_density_max 0.379
_refine_diff_density_min -0.301
_refine_ls_extinction_method none
_refine_ls_goodness_of_fit_ref 1.034
_refine_ls_hydrogen_treatment refall
_refine_ls_matrix_type full
_refine_ls_number_parameters 246
_refine_ls_number_reflns 4744
_refine_ls_number_restraints 0
_refine_ls_restrained_S_all 1.034
_refine_ls_R_factor_all 0.0601
_refine_ls_R_factor_gt 0.0471
_refine_ls_shift/su_max 0.001
_refine_ls_shift/su_mean 0.000
_refine_ls_structure_factor_coef Fsqd
_refine_ls_weighting_details 'calc w=1/[\s^2^(Fo^2^)+(0.0790P)^2^+0.1649P] where P=(Fo^2^+2Fc^2^)/3'
_refine_ls_weighting_scheme calc
_refine_ls_wR_factor_gt 0.1259
_refine_ls_wR_factor_ref 0.1366
_reflns_number_gt 3744
_reflns_number_total 4744
_reflns_threshold_expression I>2\s(I)
_cod_data_source_file hb5714.cif
_cod_data_source_block I
_cod_original_sg_symbol_H-M 'P 21/c'
_cod_database_code 2228339
_cod_database_fobs_code 2228339

loop_
_symmetry_equiv_pos_as_xyz
'x, y, z'
'-x, y+1/2, -z+1/2'
'-x, -y, -z'
'x, -y-1/2, z-1/2'

loop_
_atom_site_type_symbol
_atom_site_label
_atom_site_fract_x
_atom_site_fract_y
_atom_site_fract_z
_atom_site_U_iso_or_equiv
_atom_site_adp_type
_atom_site_calc_flag
_atom_site_refinement_flags
_atom_site_occupancy
_atom_site_disorder_assembly
_atom_site_disorder_group
O O1 0.89032(6) 0.25303(6) 0.21170(6) 0.01974(15) Uani d . 1 . .
O O2 0.49848(8) 0.12006(7) -0.35883(8) 0.0333(2) Uani d . 1 . .
O O3 1.26608(8) 0.16634(6) 0.80451(7) 0.02542(17) Uani d . 1 . .
N N1 0.84586(9) 0.42831(7) 0.14199(9) 0.02542(19) Uani d . 1 . .
N N2 0.93713(9) 0.43051(7) 0.27255(8) 0.02513(19) Uani d . 1 . .
C C1 0.64742(10) 0.33907(9) -0.11316(10) 0.0243(2) Uani d . 1 . .
C C2 0.56651(10) 0.29145(9) -0.23102(10) 0.0257(2) Uani d . 1 . .
C C3 0.57391(10) 0.17639(9) -0.24904(10) 0.0247(2) Uani d . 1 . .
C C4 0.66395(10) 0.10958(9) -0.14829(10) 0.0264(2) Uani d . 1 . .
C C5 0.74483(10) 0.15763(8) -0.03171(10) 0.0234(2) Uani d . 1 . .
C C6 0.73715(9) 0.27300(8) -0.01231(9) 0.02039(18) Uani d . 1 . .
C C7 0.82192(9) 0.32333(8) 0.11073(9) 0.02031(18) Uani d . 1 . .
C C8 0.95953(9) 0.32608(7) 0.30883(9) 0.01932(18) Uani d . 1 . .
C C9 1.04150(9) 0.28123(7) 0.43534(9) 0.01863(17) Uani d . 1 . .
C C10 1.06169(9) 0.16598(8) 0.45607(9) 0.01989(18) Uani d . 1 . .
C C11 1.13636(9) 0.12351(8) 0.57833(9) 0.02060(18) Uani d . 1 . .
C C12 1.19097(9) 0.19768(8) 0.68094(9) 0.01974(18) Uani d . 1 . .
C C13 1.17027(10) 0.31372(8) 0.66105(10) 0.0232(2) Uani d . 1 . .
C C14 1.09745(10) 0.35469(8) 0.53959(10) 0.02276(19) Uani d . 1 . .
C C15 0.42071(11) 0.18563(12) -0.47047(11) 0.0320(2) Uani d . 1 . .
C C16 1.29532(13) 0.05018(10) 0.82938(11) 0.0312(2) Uani d . 1 . .
H H1A 0.6395(13) 0.4157(12) -0.1004(13) 0.031(3) Uiso d . 1 . .
H H2A 0.5040(16) 0.3408(13) -0.2994(15) 0.044(4) Uiso d . 1 . .
H H4A 0.6699(14) 0.0323(13) -0.1637(14) 0.034(4) Uiso d . 1 . .
H H5A 0.8051(14) 0.1104(12) 0.0334(13) 0.033(4) Uiso d . 1 . .
H H10A 1.0288(13) 0.1131(11) 0.3879(13) 0.028(3) Uiso d . 1 . .
H H11A 1.1508(14) 0.0475(12) 0.5874(14) 0.033(3) Uiso d . 1 . .
H H13A 1.2011(15) 0.3619(13) 0.7306(14) 0.039(4) Uiso d . 1 . .
H H14A 1.0822(13) 0.4342(12) 0.5266(13) 0.031(3) Uiso d . 1 . .
H H15A 0.3446(14) 0.2322(11) -0.4612(13) 0.031(3) Uiso d . 1 . .
H H15B 0.4821(14) 0.2357(12) -0.4910(14) 0.030(3) Uiso d . 1 . .
H H15C 0.3802(16) 0.1299(14) -0.5399(15) 0.043(4) Uiso d . 1 . .
H H16A 1.2087(16) 0.0060(13) 0.8025(15) 0.044(4) Uiso d . 1 . .
H H16B 1.3518(15) 0.0229(13) 0.7875(14) 0.040(4) Uiso d . 1 . .
H H16C 1.3490(16) 0.0457(14) 0.9238(16) 0.046(4) Uiso d . 1 . .

loop_
_atom_site_aniso_label
_atom_site_aniso_U_11
_atom_site_aniso_U_22
_atom_site_aniso_U_33
_atom_site_aniso_U_12
_atom_site_aniso_U_13
_atom_site_aniso_U_23
O1 0.0201(3) 0.0161(3) 0.0210(3) 0.0006(2) 0.0069(2) 0.0022(2)
O2 0.0298(4) 0.0347(4) 0.0238(4) -0.0009(3) 0.0003(3) 0.0011(3)
O3 0.0325(4) 0.0234(4) 0.0183(3) 0.0021(3) 0.0089(3) 0.0011(3)
N1 0.0316(4) 0.0193(4) 0.0244(4) 0.0024(3) 0.0112(3) 0.0035(3)
N2 0.0324(4) 0.0184(4) 0.0236(4) 0.0022(3) 0.0111(3) 0.0020(3)
C1 0.0247(4) 0.0219(5) 0.0262(5) 0.0025(3) 0.0108(4) 0.0062(4)
C2 0.0220(4) 0.0283(5) 0.0246(5) 0.0024(3) 0.0080(4) 0.0086(4)
C3 0.0197(4) 0.0282(5) 0.0224(4) -0.0015(3) 0.0054(3) 0.0031(4)
C4 0.0243(4) 0.0222(5) 0.0265(5) 0.0002(3) 0.0050(4) 0.0023(4)
C5 0.0210(4) 0.0217(4) 0.0237(4) 0.0009(3) 0.0058(3) 0.0050(3)
C6 0.0183(4) 0.0213(4) 0.0219(4) 0.0005(3) 0.0090(3) 0.0045(3)
C7 0.0204(4) 0.0192(4) 0.0223(4) 0.0031(3) 0.0101(3) 0.0054(3)
C8 0.0210(4) 0.0165(4) 0.0217(4) 0.0007(3) 0.0103(3) -0.0001(3)
C9 0.0192(4) 0.0161(4) 0.0213(4) 0.0001(3) 0.0092(3) -0.0003(3)
C10 0.0201(4) 0.0161(4) 0.0220(4) -0.0010(3) 0.0076(3) -0.0020(3)
C11 0.0222(4) 0.0156(4) 0.0228(4) -0.0009(3) 0.0086(3) -0.0005(3)
C12 0.0212(4) 0.0206(4) 0.0185(4) 0.0006(3) 0.0096(3) 0.0004(3)
C13 0.0284(4) 0.0195(4) 0.0223(4) 0.0010(3) 0.0113(4) -0.0039(3)
C14 0.0275(4) 0.0163(4) 0.0246(4) 0.0017(3) 0.0112(4) -0.0015(3)
C15 0.0237(4) 0.0470(7) 0.0213(5) 0.0004(4) 0.0059(4) 0.0067(4)
C16 0.0390(6) 0.0239(5) 0.0242(5) 0.0018(4) 0.0074(4) 0.0053(4)

loop_
_atom_type_symbol
_atom_type_description
_atom_type_scat_dispersion_real
_atom_type_scat_dispersion_imag
_atom_type_scat_source
C C 0.0033 0.0016 'International Tables Vol C Tables 4.2.6.8 and 6.1.1.4'
H H 0.0000 0.0000 'International Tables Vol C Tables 4.2.6.8 and 6.1.1.4'
N N 0.0061 0.0033 'International Tables Vol C Tables 4.2.6.8 and 6.1.1.4'
O O 0.0106 0.0060 'International Tables Vol C Tables 4.2.6.8 and 6.1.1.4'

loop_
_geom_angle_atom_site_label_1
_geom_angle_atom_site_label_2
_geom_angle_atom_site_label_3
_geom_angle_site_symmetry_1
_geom_angle_site_symmetry_3
_geom_angle
_geom_angle_publ_flag
C8 O1 C7 . . 102.83(7) ?
C3 O2 C15 . . 117.56(9) ?
C12 O3 C16 . . 117.39(8) ?
C7 N1 N2 . . 106.41(8) ?
C8 N2 N1 . . 106.13(8) ?
C2 C1 C6 . . 120.85(9) ?
C2 C1 H1A . . 119.5(9) ?
C6 C1 H1A . . 119.6(9) ?
C1 C2 C3 . . 119.80(9) ?
C1 C2 H2A . . 118.4(9) ?
C3 C2 H2A . . 121.8(9) ?
O2 C3 C2 . . 125.20(9) ?
O2 C3 C4 . . 115.14(9) ?
C2 C3 C4 . . 119.66(9) ?
C5 C4 C3 . . 120.21(10) ?
C5 C4 H4A . . 121.6(9) ?
C3 C4 H4A . . 118.2(9) ?
C4 C5 C6 . . 120.55(9) ?
C4 C5 H5A . . 117.9(9) ?
C6 C5 H5A . . 121.6(9) ?
C1 C6 C5 . . 118.92(9) ?
C1 C6 C7 . . 120.62(9) ?
C5 C6 C7 . . 120.46(8) ?
N1 C7 O1 . . 112.27(9) ?
N1 C7 C6 . . 129.63(9) ?
O1 C7 C6 . . 118.09(8) ?
N2 C8 O1 . . 112.35(8) ?
N2 C8 C9 . . 128.77(9) ?
O1 C8 C9 . . 118.84(8) ?
C10 C9 C14 . . 119.09(9) ?
C10 C9 C8 . . 121.21(8) ?
C14 C9 C8 . . 119.66(8) ?
C9 C10 C11 . . 120.82(8) ?
C9 C10 H10A . . 122.1(8) ?
C11 C10 H10A . . 117.1(8) ?
C10 C11 C12 . . 119.35(9) ?
C10 C11 H11A . . 118.0(9) ?
C12 C11 H11A . . 122.5(9) ?
O3 C12 C11 . . 124.75(9) ?
O3 C12 C13 . . 115.05(8) ?
C11 C12 C13 . . 120.20(9) ?
C14 C13 C12 . . 119.87(9) ?
C14 C13 H13A . . 120.6(10) ?
C12 C13 H13A . . 119.5(10) ?
C13 C14 C9 . . 120.66(9) ?
C13 C14 H14A . . 119.5(8) ?
C9 C14 H14A . . 119.8(8) ?
O2 C15 H15A . . 112.1(8) ?
O2 C15 H15B . . 110.8(8) ?
H15A C15 H15B . . 110.0(11) ?
O2 C15 H15C . . 104.8(10) ?
H15A C15 H15C . . 110.8(12) ?
H15B C15 H15C . . 108.1(12) ?
O3 C16 H16A . . 110.8(9) ?
O3 C16 H16B . . 110.5(9) ?
H16A C16 H16B . . 111.3(13) ?
O3 C16 H16C . . 104.4(10) ?
H16A C16 H16C . . 109.8(13) ?
H16B C16 H16C . . 109.8(13) ?

loop_
_geom_bond_atom_site_label_1
_geom_bond_atom_site_label_2
_geom_bond_site_symmetry_2
_geom_bond_distance
_geom_bond_publ_flag
O1 C8 . 1.3652(11) ?
O1 C7 . 1.3704(11) ?
O2 C3 . 1.3597(13) ?
O2 C15 . 1.4359(13) ?
O3 C12 . 1.3641(11) ?
O3 C16 . 1.4193(13) ?
N1 C7 . 1.2954(13) ?
N1 N2 . 1.4110(12) ?
N2 C8 . 1.3010(12) ?
C1 C2 . 1.3905(15) ?
C1 C6 . 1.3975(13) ?
C1 H1A . 0.934(14) ?
C2 C3 . 1.3923(15) ?
C2 H2A . 0.985(16) ?
C3 C4 . 1.4029(14) ?
C4 C5 . 1.3819(14) ?
C4 H4A . 0.944(15) ?
C5 C6 . 1.3992(14) ?
C5 H5A . 0.943(14) ?
C6 C7 . 1.4552(13) ?
C8 C9 . 1.4537(13) ?
C9 C10 . 1.3930(12) ?
C9 C14 . 1.4036(13) ?
C10 C11 . 1.3937(13) ?
C10 H10A . 0.954(14) ?
C11 C12 . 1.3952(13) ?
C11 H11A . 0.916(14) ?
C12 C13 . 1.4017(14) ?
C13 C14 . 1.3774(14) ?
C13 H13A . 0.929(16) ?
C14 H14A . 0.960(14) ?
C15 H15A . 1.031(14) ?
C15 H15B . 0.992(14) ?
C15 H15C . 0.990(16) ?
C16 H16A . 0.996(16) ?
C16 H16B . 0.982(16) ?
C16 H16C . 0.999(17) ?

loop_
_geom_hbond_atom_site_label_D
_geom_hbond_atom_site_label_H
_geom_hbond_atom_site_label_A
_geom_hbond_site_symmetry_A
_geom_hbond_distance_DH
_geom_hbond_distance_HA
_geom_hbond_distance_DA
_geom_hbond_angle_DHA
_geom_hbond_publ_flag
C15 H15A Cg1 1_454 1.031(14) 2.563(16) 3.4903(14) 149.4(10) yes
C15 H15B Cg2 4_554 0.992(14) 2.994(16) 3.8804(14) 149.4(11) yes

loop_
_geom_torsion_atom_site_label_1
_geom_torsion_atom_site_label_2
_geom_torsion_atom_site_label_3
_geom_torsion_atom_site_label_4
_geom_torsion_site_symmetry_1
_geom_torsion_site_symmetry_2
_geom_torsion_site_symmetry_3
_geom_torsion_site_symmetry_4
_geom_torsion
_geom_torsion_publ_flag
C7 N1 N2 C8 . . . . -0.41(11) ?
C6 C1 C2 C3 . . . . 0.44(16) ?
C15 O2 C3 C2 . . . . 9.99(16) ?
C15 O2 C3 C4 . . . . -170.60(10) ?
C1 C2 C3 O2 . . . . 178.82(10) ?
C1 C2 C3 C4 . . . . -0.55(16) ?
O2 C3 C4 C5 . . . . -179.38(10) ?
C2 C3 C4 C5 . . . . 0.05(16) ?
C3 C4 C5 C6 . . . . 0.57(16) ?
C2 C1 C6 C5 . . . . 0.18(15) ?
C2 C1 C6 C7 . . . . 179.80(9) ?
C4 C5 C6 C1 . . . . -0.69(15) ?
C4 C5 C6 C7 . . . . 179.69(9) ?
N2 N1 C7 O1 . . . . 0.35(11) ?
N2 N1 C7 C6 . . . . -178.82(9) ?
C8 O1 C7 N1 . . . . -0.15(10) ?
C8 O1 C7 C6 . . . . 179.12(8) ?
C1 C6 C7 N1 . . . . -11.61(16) ?
C5 C6 C7 N1 . . . . 168.01(10) ?
C1 C6 C7 O1 . . . . 169.27(9) ?
C5 C6 C7 O1 . . . . -11.12(13) ?
N1 N2 C8 O1 . . . . 0.33(11) ?
N1 N2 C8 C9 . . . . -177.28(9) ?
C7 O1 C8 N2 . . . . -0.13(10) ?
C7 O1 C8 C9 . . . . 177.74(8) ?
N2 C8 C9 C10 . . . . -175.90(10) ?
O1 C8 C9 C10 . . . . 6.62(13) ?
N2 C8 C9 C14 . . . . 6.42(16) ?
O1 C8 C9 C14 . . . . -171.05(8) ?
C14 C9 C10 C11 . . . . -0.04(14) ?
C8 C9 C10 C11 . . . . -177.72(9) ?
C9 C10 C11 C12 . . . . 0.20(14) ?
C16 O3 C12 C11 . . . . 2.71(14) ?
C16 O3 C12 C13 . . . . -177.29(9) ?
C10 C11 C12 O3 . . . . -179.73(8) ?
C10 C11 C12 C13 . . . . 0.27(14) ?
O3 C12 C13 C14 . . . . 179.08(9) ?
C11 C12 C13 C14 . . . . -0.92(15) ?
C12 C13 C14 C9 . . . . 1.10(15) ?
C10 C9 C14 C13 . . . . -0.62(14) ?
C8 C9 C14 C13 . . . . 177.10(9) ?

loop_
_cod_related_entry_id
_cod_related_entry_database
_cod_related_entry_code
1 ChemSpider 63248
